data_4125999
loop_
_publ_author_name
'Yang, Jingjing'
'Zhang, Yue-Biao'
'Liu, Qi'
'Trickett, Christopher A.'
'Guti\'errez-Puebla, Enrique'
'Monge, M \'Angeles'
'Cong, Hengjiang'
'Aldossary, Abdulrahman'
'Deng, Hexiang'
'Yaghi, Omar M.'

_publ_section_title
;
 Principles of Designing Extra-Large Pore Openings and Cages in Zeolitic
 Imidazolate Frameworks.
;
_journal_issue 18
_journal_name_full 'Journal of the American Chemical Society'
_journal_page_first 6448
_journal_page_last 6455
_journal_paper_doi 10.1021/jacs.7b02272
_journal_volume 139
_journal_year 2017
_chemical_formula_moiety 'C31.6 H22.95 N13.85 O3.7 Zn3'
_chemical_formula_sum 'C31.6 H22.95 N13.85 O3.7 Zn3'
_chemical_formula_weight 852.00
_chemical_name_common ZIF-412
_space_group_crystal_system cubic
_space_group_IT_number 225
_space_group_name_Hall '-F 4 2 3'
_space_group_name_H-M_alt 'F m -3 m'
_symmetry_space_group_name_Hall '-F 4 2 3'
_symmetry_space_group_name_H-M 'F m -3 m'
_atom_sites_solution_hydrogens geom
_atom_sites_solution_primary 'intrinsic phasing'
_atom_sites_solution_secondary difmap
_audit_creation_date 2015-10-19
_audit_creation_method
;
Olex2 1.2
(compiled 2015.09.30 svn.r3233 for OlexSys, GUI svn.r5103)
;
_cell_angle_alpha 90
_cell_angle_beta 90
_cell_angle_gamma 90
_cell_formula_units_Z 192
_cell_length_a 72.205(2)
_cell_length_b 72.205(2)
_cell_length_c 72.205(2)
_cell_measurement_reflns_used 270972
_cell_measurement_temperature 100(2)
_cell_measurement_theta_max 19.303
_cell_measurement_theta_min 1.704
_cell_volume 376445(18)
_computing_cell_refinement 'SAINT V8.34A Bruker-AXS, Madison WI'
_computing_data_collection 'Bruker APEX2 Bruker-AXS, Madison WI'
_computing_data_reduction 'SAINT V8.34A Bruker-AXS, Madison WI'
_computing_molecular_graphics
;
Bruker SHELXTL Bruker-AXS, Madison WI
and local programs
;
_computing_publication_material 'Bruker SHELXTL Bruker-AXS, Madison WI'
_computing_structure_refinement 'SHELXL-2014/7 (Sheldrick, 2013)'
_computing_structure_solution 'SHELXT 2014/4 Bruker-AXS, Madison WI'
_diffrn_ambient_temperature 100(2)
_diffrn_measured_fraction_theta_full 0.998
_diffrn_measured_fraction_theta_max 0.998
_diffrn_measurement_device_type 'Bruker APEX-II CCD diffractometer'
_diffrn_measurement_method '/w scans with narrow frames'
_diffrn_radiation_type synchrotron
_diffrn_radiation_wavelength 0.8265
_diffrn_reflns_av_R_equivalents 0.1418
_diffrn_reflns_av_unetI/netI 0.0320
_diffrn_reflns_Laue_measured_fraction_full 0.998
_diffrn_reflns_Laue_measured_fraction_max 0.998
_diffrn_reflns_limit_h_max 57
_diffrn_reflns_limit_h_min -57
_diffrn_reflns_limit_k_max 57
_diffrn_reflns_limit_k_min -57
_diffrn_reflns_limit_l_max 57
_diffrn_reflns_limit_l_min -57
_diffrn_reflns_number 270972
_diffrn_reflns_point_group_measured_fraction_full 0.998
_diffrn_reflns_point_group_measured_fraction_max 0.998
_diffrn_reflns_theta_full 19.305
_diffrn_reflns_theta_max 19.303
_diffrn_reflns_theta_min 1.704
_diffrn_source
;
Advanced Light Source, station 11.3.1
;
_exptl_absorpt_coefficient_mu 1.405
_exptl_absorpt_correction_T_max 0.872
_exptl_absorpt_correction_T_min 0.729
_exptl_absorpt_correction_type multi-scan
_exptl_absorpt_process_details 'SADABS-2014/5 (Bruker,2014/5)'
_exptl_crystal_colour Colorless
_exptl_crystal_density_diffrn 0.722
_exptl_crystal_description Block
_exptl_crystal_F_000 82387
_exptl_crystal_size_max 0.13
_exptl_crystal_size_mid 0.12
_exptl_crystal_size_min 0.1
_refine_diff_density_max 0.320
_refine_diff_density_min -0.291
_refine_diff_density_rms 0.045
_refine_ls_extinction_method none
_refine_ls_goodness_of_fit_ref 1.081
_refine_ls_hydrogen_treatment constr
_refine_ls_matrix_type full
_refine_ls_number_parameters 516
_refine_ls_number_reflns 4845
_refine_ls_number_restraints 137
_refine_ls_restrained_S_all 1.093
_refine_ls_R_factor_all 0.0500
_refine_ls_R_factor_gt 0.0434
_refine_ls_shift/su_max 0.001
_refine_ls_shift/su_mean 0.000
_refine_ls_structure_factor_coef Fsqd
_refine_ls_weighting_details 'w=1/[\s^2^(Fo^2^)+(0.1168P)^2^] where P=(Fo^2^+2Fc^2^)/3'
_refine_ls_weighting_scheme calc
_refine_ls_wR_factor_gt 0.1444
_refine_ls_wR_factor_ref 0.1503
_reflns_Friedel_coverage 0.000
_reflns_number_gt 3983
_reflns_number_total 4845
_reflns_threshold_expression 'I > 2\s(I)'
_cod_data_source_file ja7b02272_si_009.cif
_cod_data_source_block ZIF-412_ucb
_cod_depositor_comments 'Adding full bibliography for 4125998--4126004.cif.'
_cod_original_cell_volume 376445(31)
_cod_original_formula_sum 'C31.60 H22.95 N13.85 O3.70 Zn3'
_cod_database_code 4125999
_shelxl_version_number 2014/6
_shelx_space_group_comment
;
The symmetry employed for this shelxl refinement is uniquely defined
by the following loop, which should always be used as a source of
symmetry information in preference to the above space-group names.
They are only intended as comments.
;
_shelx_estimated_absorpt_t_max 0.872
_shelx_estimated_absorpt_t_min 0.838
_olex2_refinement_description
;
1. Fixed Uiso
 At 1.2 times of:
  H4 of C4, H5 of C5, H7 of C7, H8 of C8, H9 of C9, H11 of C11, H30 of C30,
  H29 of C29, H32 of C32, H33 of C33, H34 of C34, H35 of C35, H36 of C36, H37
  of C37, H18A of C18A, H20 of C20, H18B of C18B, H19B of C19B, H17 of C17, H16
  of C16, H14 of C14, H13 of C13, H1 of C1, H3 of C3, H31 of C31, H27 of C27,
  H26 of C26, H25 of C25, H24 of C24, H23 of C23, H22 of C22, H21 of C21
 At 1.5 times of:
  H38 of C38
2. Restrained distances
 N9-C19A \\sim N9-C19B \\sim N9-C18A \\sim N9-C18B
 with sigma of 0.02
3. Restrained planarity
 N9, C19B, N9_$1, C18B, C18B_$1
 with sigma of 0.1
4. Uiso/Uaniso restraints and constraints
Uanis(C19A) \\sim Ueq, Uanis(C19B) \\sim Ueq: with sigma of 0.01 and sigma for
terminal atoms of 0.02
Uanis(C18B) = Uanis(C18A)
Uanis(C19A) = Uanis(C19B)
5. Rigid body (RIGU) restrains
 C36, C38, C37
 with sigma for 1-2 distances of 0.004 and sigma for 1-3 distances of 0.004
 C20, N12, N11, C21, C26, C25, C24, C23, C22
 with sigma for 1-2 distances of 0.004 and sigma for 1-3 distances of 0.004
 C15, C17, C16
 with sigma for 1-2 distances of 0.004 and sigma for 1-3 distances of 0.004
 C31, N14, C32, C33
 with sigma for 1-2 distances of 0.004 and sigma for 1-3 distances of 0.004
 N4, C10
 with sigma for 1-2 distances of 0.004 and sigma for 1-3 distances of 0.004
 N1, C2
 with sigma for 1-2 distances of 0.004 and sigma for 1-3 distances of 0.004
 N5, C11
 with sigma for 1-2 distances of 0.004 and sigma for 1-3 distances of 0.004
 N8, C15
 with sigma for 1-2 distances of 0.004 and sigma for 1-3 distances of 0.004
 O3, N6
 with sigma for 1-2 distances of 0.004 and sigma for 1-3 distances of 0.004
6. Others
 Fixed Sof: O4(0.7) N10(0.35) C19B(0.15) H19B(0.15) C18B(0.3) H18B(0.3)
 H21(0.1) C22(0.9) H22(0.9) C23(0.9) H23(0.9) C24(0.9) H24(0.9) C25(0.9)
 H25(0.9) H26(0.1) H32(0.5) C33(0.5) H33(0.5) C34(0.5) H34(0.5) H36(0.5)
 C37(0.5) H37(0.5) C38(0.5) H38(0.5) C18A(0.7) H18A(0.7) C19A(0.35)
7.a Riding coordinates:
 C19B(H19B), C18B(H18B), C38(H38)
7.b Aromatic/amide H refined with riding coordinates:
 C1(H1), C3(H3), C4(H4), C5(H5), C7(H7), C8(H8), C9(H9), C11(H11), C13(H13),
 C14(H14), C16(H16), C17(H17), C20(H20), C21(H21), C22(H22), C23(H23), C24(H24),
  C25(H25), C26(H26), C27(H27), C29(H29), C30(H30), C31(H31), C32(H32),
 C33(H33), C34(H34), C35(H35), C36(H36), C37(H37), C18A(H18A)
;

loop_
_space_group_symop_operation_xyz
'x, y, z'
'-y, x, z'
'-x, -y, z'
'y, -x, z'
'x, -y, -z'
'y, x, -z'
'-x, y, -z'
'-y, -x, -z'
'z, x, y'
'-x, z, y'
'-z, -x, y'
'x, -z, y'
'z, -x, -y'
'x, z, -y'
'-z, x, -y'
'-x, -z, -y'
'y, z, x'
'-z, -y, -x'
'-z, y, x'
'z, y, -x'
'z, -y, x'
'y, -z, -x'
'-y, -z, x'
'-y, z, -x'
'x, y+1/2, z+1/2'
'-y, x+1/2, z+1/2'
'-x, -y+1/2, z+1/2'
'y, -x+1/2, z+1/2'
'x, -y+1/2, -z+1/2'
'y, x+1/2, -z+1/2'
'-x, y+1/2, -z+1/2'
'-y, -x+1/2, -z+1/2'
'z, x+1/2, y+1/2'
'-x, z+1/2, y+1/2'
'-z, -x+1/2, y+1/2'
'x, -z+1/2, y+1/2'
'z, -x+1/2, -y+1/2'
'x, z+1/2, -y+1/2'
'-z, x+1/2, -y+1/2'
'-x, -z+1/2, -y+1/2'
'y, z+1/2, x+1/2'
'-z, -y+1/2, -x+1/2'
'-z, y+1/2, x+1/2'
'z, y+1/2, -x+1/2'
'z, -y+1/2, x+1/2'
'y, -z+1/2, -x+1/2'
'-y, -z+1/2, x+1/2'
'-y, z+1/2, -x+1/2'
'x+1/2, y, z+1/2'
'-y+1/2, x, z+1/2'
'-x+1/2, -y, z+1/2'
'y+1/2, -x, z+1/2'
'x+1/2, -y, -z+1/2'
'y+1/2, x, -z+1/2'
'-x+1/2, y, -z+1/2'
'-y+1/2, -x, -z+1/2'
'z+1/2, x, y+1/2'
'-x+1/2, z, y+1/2'
'-z+1/2, -x, y+1/2'
'x+1/2, -z, y+1/2'
'z+1/2, -x, -y+1/2'
'x+1/2, z, -y+1/2'
'-z+1/2, x, -y+1/2'
'-x+1/2, -z, -y+1/2'
'y+1/2, z, x+1/2'
'-z+1/2, -y, -x+1/2'
'-z+1/2, y, x+1/2'
'z+1/2, y, -x+1/2'
'z+1/2, -y, x+1/2'
'y+1/2, -z, -x+1/2'
'-y+1/2, -z, x+1/2'
'-y+1/2, z, -x+1/2'
'x+1/2, y+1/2, z'
'-y+1/2, x+1/2, z'
'-x+1/2, -y+1/2, z'
'y+1/2, -x+1/2, z'
'x+1/2, -y+1/2, -z'
'y+1/2, x+1/2, -z'
'-x+1/2, y+1/2, -z'
'-y+1/2, -x+1/2, -z'
'z+1/2, x+1/2, y'
'-x+1/2, z+1/2, y'
'-z+1/2, -x+1/2, y'
'x+1/2, -z+1/2, y'
'z+1/2, -x+1/2, -y'
'x+1/2, z+1/2, -y'
'-z+1/2, x+1/2, -y'
'-x+1/2, -z+1/2, -y'
'y+1/2, z+1/2, x'
'-z+1/2, -y+1/2, -x'
'-z+1/2, y+1/2, x'
'z+1/2, y+1/2, -x'
'z+1/2, -y+1/2, x'
'y+1/2, -z+1/2, -x'
'-y+1/2, -z+1/2, x'
'-y+1/2, z+1/2, -x'
'-x, -y, -z'
'y, -x, -z'
'x, y, -z'
'-y, x, -z'
'-x, y, z'
'-y, -x, z'
'x, -y, z'
'y, x, z'
'-z, -x, -y'
'x, -z, -y'
'z, x, -y'
'-x, z, -y'
'-z, x, y'
'-x, -z, y'
'z, -x, y'
'x, z, y'
'-y, -z, -x'
'z, y, x'
'z, -y, -x'
'-z, -y, x'
'-z, y, -x'
'-y, z, x'
'y, z, -x'
'y, -z, x'
'-x, -y+1/2, -z+1/2'
'y, -x+1/2, -z+1/2'
'x, y+1/2, -z+1/2'
'-y, x+1/2, -z+1/2'
'-x, y+1/2, z+1/2'
'-y, -x+1/2, z+1/2'
'x, -y+1/2, z+1/2'
'y, x+1/2, z+1/2'
'-z, -x+1/2, -y+1/2'
'x, -z+1/2, -y+1/2'
'z, x+1/2, -y+1/2'
'-x, z+1/2, -y+1/2'
'-z, x+1/2, y+1/2'
'-x, -z+1/2, y+1/2'
'z, -x+1/2, y+1/2'
'x, z+1/2, y+1/2'
'-y, -z+1/2, -x+1/2'
'z, y+1/2, x+1/2'
'z, -y+1/2, -x+1/2'
'-z, -y+1/2, x+1/2'
'-z, y+1/2, -x+1/2'
'-y, z+1/2, x+1/2'
'y, z+1/2, -x+1/2'
'y, -z+1/2, x+1/2'
'-x+1/2, -y, -z+1/2'
'y+1/2, -x, -z+1/2'
'x+1/2, y, -z+1/2'
'-y+1/2, x, -z+1/2'
'-x+1/2, y, z+1/2'
'-y+1/2, -x, z+1/2'
'x+1/2, -y, z+1/2'
'y+1/2, x, z+1/2'
'-z+1/2, -x, -y+1/2'
'x+1/2, -z, -y+1/2'
'z+1/2, x, -y+1/2'
'-x+1/2, z, -y+1/2'
'-z+1/2, x, y+1/2'
'-x+1/2, -z, y+1/2'
'z+1/2, -x, y+1/2'
'x+1/2, z, y+1/2'
'-y+1/2, -z, -x+1/2'
'z+1/2, y, x+1/2'
'z+1/2, -y, -x+1/2'
'-z+1/2, -y, x+1/2'
'-z+1/2, y, -x+1/2'
'-y+1/2, z, x+1/2'
'y+1/2, z, -x+1/2'
'y+1/2, -z, x+1/2'
'-x+1/2, -y+1/2, -z'
'y+1/2, -x+1/2, -z'
'x+1/2, y+1/2, -z'
'-y+1/2, x+1/2, -z'
'-x+1/2, y+1/2, z'
'-y+1/2, -x+1/2, z'
'x+1/2, -y+1/2, z'
'y+1/2, x+1/2, z'
'-z+1/2, -x+1/2, -y'
'x+1/2, -z+1/2, -y'
'z+1/2, x+1/2, -y'
'-x+1/2, z+1/2, -y'
'-z+1/2, x+1/2, y'
'-x+1/2, -z+1/2, y'
'z+1/2, -x+1/2, y'
'x+1/2, z+1/2, y'
'-y+1/2, -z+1/2, -x'
'z+1/2, y+1/2, x'
'z+1/2, -y+1/2, -x'
'-z+1/2, -y+1/2, x'
'-z+1/2, y+1/2, -x'
'-y+1/2, z+1/2, x'
'y+1/2, z+1/2, -x'
'y+1/2, -z+1/2, x'

loop_
_atom_site_label
_atom_site_type_symbol
_atom_site_fract_x
_atom_site_fract_y
_atom_site_fract_z
_atom_site_U_iso_or_equiv
_atom_site_adp_type
_atom_site_occupancy
_atom_site_site_symmetry_order
_atom_site_calc_flag
_atom_site_refinement_flags_posn
_atom_site_refinement_flags_adp
_atom_site_refinement_flags_occupancy
_atom_site_disorder_assembly
_atom_site_disorder_group
Zn1 Zn 0.09947(2) 0.04109(2) 0.34117(2) 0.0810(4) Uani 1 1 d . . . . .
Zn2 Zn 0.14772(2) 0.09011(2) 0.29298(2) 0.0984(4) Uani 1 1 d . . . . .
Zn3 Zn 0.19200(2) 0.04051(2) 0.24896(2) 0.0921(4) Uani 1 1 d . . . . .
O1 O 0.13654(6) 0.02609(6) 0.34228(7) 0.0987(15) Uani 1 1 d . . . . .
O2 O 0.11437(7) 0.07849(7) 0.34578(9) 0.1185(18) Uani 1 1 d . . . . .
O3 O 0.13219(8) 0.09562(8) 0.32872(8) 0.132(2) Uani 1 1 d . U . . .
O4 O 0.16682(9) 0.05993(12) 0.31221(10) 0.102(2) Uani 0.7 1 d . . . A 1
N1 N 0.09274(8) 0.01568(7) 0.33329(8) 0.0804(15) Uani 1 1 d . U . . .
N2 N 0.07556(8) 0.05355(8) 0.34612(8) 0.0853(16) Uani 1 1 d . . . . .
N3 N 0.11245(9) 0.04146(7) 0.36583(9) 0.0921(17) Uani 1 1 d . . . . .
N4 N 0.14228(9) 0.02913(11) 0.35772(9) 0.081(2) Uani 1 2 d S TU P . .
N5 N 0.11245(8) 0.05237(11) 0.31927(10) 0.0955(18) Uani 1 1 d . U . . .
N6 N 0.12300(9) 0.08172(12) 0.33124(12) 0.104(2) Uani 1 1 d . U . . .
N7 N 0.13010(8) 0.07020(12) 0.30079(13) 0.106(2) Uani 1 1 d . . . . .
N8 N 0.13558(8) 0.11357(8) 0.28752(8) 0.1048(19) Uani 1 1 d . U . . .
N9 N 0.16968(8) 0.09647(10) 0.30824(9) 0.113(2) Uani 1 1 d D . . . .
N10 N 0.17801(10) 0.06771(19) 0.32199(10) 0.084(4) Uani 0.7 2 d S T P A 1
N11 N 0.15628(8) 0.07962(8) 0.26947(8) 0.1005(18) Uani 1 1 d . U . . .
N12 N 0.17250(8) 0.05941(8) 0.25184(9) 0.0962(17) Uani 1 1 d . U . . .
N13 N 0.18434(8) 0.01570(7) 0.25742(9) 0.0879(17) Uani 1 1 d . . . . .
N14 N 0.21228(8) 0.04921(9) 0.26536(8) 0.0908(17) Uani 1 1 d . U . . .
N15 N 0.20189(8) 0.03826(8) 0.22369(9) 0.0862(16) Uani 1 1 d . . . . .
C1 C 0.10048(12) 0.0000 0.33963(12) 0.075(3) Uani 1 2 d S T P . .
H1 H 0.1107 0.0000 0.3480 0.090 Uiso 1 2 calc RS T P . .
C2 C 0.07864(12) 0.00971(10) 0.32178(12) 0.098(2) Uani 1 1 d . U . . .
C3 C 0.06654(15) 0.01970(13) 0.31174(15) 0.153(4) Uani 1 1 d . . . . .
H3 H 0.0667 0.0329 0.3118 0.184 Uiso 1 1 calc R . . . .
C4 C 0.05422(17) 0.00991(14) 0.30163(17) 0.209(5) Uani 1 1 d . . . . .
H4 H 0.0453 0.0163 0.2944 0.251 Uiso 1 1 calc R . . . .
C5 C 0.07063(10) 0.07063(10) 0.34095(12) 0.080(3) Uani 1 2 d S T P . .
H5 H 0.0786 0.0786 0.3342 0.096 Uiso 1 2 calc RS T P . .
C6 C 0.06047(11) 0.04671(12) 0.35594(12) 0.092(2) Uani 1 1 d . . . . .
C7 C 0.05778(13) 0.03035(12) 0.36551(15) 0.139(3) Uani 1 1 d . . . . .
H7 H 0.0669 0.0209 0.3655 0.167 Uiso 1 1 calc R . . . .
C8 C 0.04127(13) 0.02810(12) 0.37520(16) 0.183(5) Uani 1 1 d . . . . .
H8 H 0.0393 0.0170 0.3820 0.220 Uiso 1 1 calc R . . . .
C9 C 0.10511(10) 0.04880(10) 0.38206(10) 0.118(3) Uani 1 1 d . . . . .
H9 H 0.0928 0.0531 0.3836 0.142 Uiso 1 1 calc R . . . .
C10 C 0.12945(11) 0.03766(12) 0.37055(11) 0.071(3) Uani 1 2 d S TU P . .
C11 C 0.11486(13) 0.04326(12) 0.30301(13) 0.116(3) Uani 1 1 d . U . . .
H11 H 0.1098 0.0315 0.3000 0.140 Uiso 1 1 calc R . . . .
C12 C 0.12189(12) 0.06832(13) 0.31691(16) 0.084(2) Uani 1 1 d . . . . .
C13 C 0.12574(13) 0.05378(16) 0.29162(14) 0.129(3) Uani 1 1 d . . . . .
H13 H 0.1297 0.0505 0.2795 0.155 Uiso 1 1 calc R . . . .
C14 C 0.11961(10) 0.11961(10) 0.29425(15) 0.097(3) Uani 1 2 d S T P . .
H14 H 0.1129 0.1129 0.3034 0.116 Uiso 1 2 calc RS T P . .
C15 C 0.14076(12) 0.12686(11) 0.27538(13) 0.131(3) Uani 1 1 d . U . . .
C16 C 0.15618(15) 0.12869(14) 0.26440(17) 0.212(5) Uani 1 1 d . U . . .
H16 H 0.1656 0.1195 0.2646 0.254 Uiso 1 1 calc R . . . .
C17 C 0.15783(18) 0.14427(18) 0.2530(2) 0.294(9) Uani 1 1 d . U . . .
H17 H 0.1683 0.1455 0.2452 0.353 Uiso 1 1 calc R . . . .
C19B C 0.1753(3) 0.0925(3) 0.3247(3) 0.069(4) Uani 0.3 2 d DS TU P B 2
H19B H 0.1672 0.0860 0.3328 0.083 Uiso 0.3 2 d RS T P B 2
C18B C 0.1861(2) 0.1024(3) 0.3003(3) 0.127(4) Uani 0.3 1 d D . . B 2
H18B H 0.1876 0.1058 0.2877 0.153 Uiso 0.3 1 d R . . B 2
C20 C 0.17107(10) 0.06836(10) 0.26805(11) 0.095(2) Uani 1 1 d . U . . .
H20 H 0.1798 0.0669 0.2778 0.114 Uiso 1 1 calc R . . . .
C21 C 0.14716(12) 0.07716(12) 0.25266(12) 0.116(2) Uani 1 1 d . U . . .
H21 H 0.1359 0.0830 0.2492 0.139 Uiso 0.1 1 calc R . . C 2
C22 C 0.13071(15) 0.08468(17) 0.24582(15) 0.174(4) Uani 0.9 1 d . U . D 1
H22 H 0.1235 0.0930 0.2531 0.209 Uiso 0.9 1 calc R . . D 1
C23 C 0.12535(19) 0.0799(2) 0.22865(18) 0.229(7) Uani 0.9 1 d . U . D 1
H23 H 0.1145 0.0854 0.2237 0.275 Uiso 0.9 1 calc R . . D 1
C24 C 0.13488(18) 0.0673(2) 0.21782(16) 0.218(6) Uani 0.9 1 d . U . D 1
H24 H 0.1302 0.0640 0.2060 0.261 Uiso 0.9 1 calc R . . D 1
C25 C 0.15085(15) 0.05977(17) 0.22412(14) 0.172(5) Uani 0.9 1 d . U . D 1
H25 H 0.1576 0.0512 0.2168 0.206 Uiso 0.9 1 calc R . . D 1
C26 C 0.15720(12) 0.06485(11) 0.24170(12) 0.111(2) Uani 1 1 d . U . . .
H26 H 0.1541 0.0609 0.2295 0.133 Uiso 0.1 1 calc R . . D 2
C27 C 0.18895(12) 0.0000 0.24904(13) 0.083(3) Uani 1 2 d S T P . .
H27 H 0.1953 0.0000 0.2375 0.099 Uiso 1 2 calc RS T P . .
C28 C 0.17568(11) 0.00981(10) 0.27375(14) 0.102(2) Uani 1 1 d . . . . .
C29 C 0.16808(12) 0.01974(12) 0.28768(14) 0.131(3) Uani 1 1 d . . . . .
H29 H 0.1679 0.0329 0.2876 0.157 Uiso 1 1 calc R . . . .
C30 C 0.16077(13) 0.00971(11) 0.30186(14) 0.163(4) Uani 1 1 d . . . . .
H30 H 0.1555 0.0161 0.3121 0.196 Uiso 1 1 calc R . . . .
C31 C 0.22075(8) 0.04053(16) 0.27925(8) 0.086(3) Uani 1 2 d S TU P . .
H31 H 0.2170 0.0285 0.2830 0.103 Uiso 1 2 calc RS T P . .
C32 C 0.22170(10) 0.06564(11) 0.26490(9) 0.105(3) Uani 1 1 d . U . . .
H32 H 0.2193 0.0755 0.2566 0.126 Uiso 0.5 1 calc R . . E 2
C33 C 0.2172(2) 0.0813(2) 0.2543(2) 0.107(5) Uani 0.5 1 d . U . F 1
H33 H 0.2076 0.0814 0.2454 0.128 Uiso 0.5 1 calc R . . F 1
C34 C 0.2280(2) 0.0962(2) 0.2581(3) 0.156(7) Uani 0.5 1 d . . . F 1
H34 H 0.2261 0.1072 0.2511 0.187 Uiso 0.5 1 calc R . . F 1
C35 C 0.21876(10) 0.04303(13) 0.21876(10) 0.083(3) Uani 1 2 d S T P . .
H35 H 0.2269 0.0495 0.2269 0.100 Uiso 1 2 calc RS T P . .
C36 C 0.19484(11) 0.02929(10) 0.20849(10) 0.087(2) Uani 1 1 d . U . . .
H36 H 0.1828 0.0240 0.2075 0.105 Uiso 0.5 1 calc R . . G 2
C37 C 0.1775(2) 0.0204(2) 0.2049(2) 0.112(5) Uani 0.5 1 d . U . H -1
H37 H 0.1681 0.0204 0.2141 0.134 Uiso 0.5 1 calc R . . H -1
C38 C 0.1744(2) 0.0120(2) 0.1883(2) 0.126(5) Uani 0.5 1 d . U . H -1
H38 H 0.1618 0.0072 0.1885 0.190 Uiso 0.5 1 d R . . H -1
C18A C 0.17528(14) 0.11486(14) 0.31187(15) 0.127(4) Uani 0.7 1 d D . . B 1
H18A H 0.1705 0.1256 0.3059 0.153 Uiso 0.7 1 calc R . . B 1
C19A C 0.18003(11) 0.0867(3) 0.31997(11) 0.069(4) Uani 0.7 2 d DS TU P A 1

loop_
_atom_site_aniso_label
_atom_site_aniso_U_11
_atom_site_aniso_U_22
_atom_site_aniso_U_33
_atom_site_aniso_U_23
_atom_site_aniso_U_13
_atom_site_aniso_U_12
Zn1 0.0763(6) 0.0675(6) 0.0991(7) 0.0030(4) 0.0090(5) 0.0097(4)
Zn2 0.0928(7) 0.0907(7) 0.1116(7) 0.0133(5) 0.0335(5) 0.0244(5)
Zn3 0.0834(7) 0.1048(7) 0.0881(7) 0.0044(5) 0.0326(5) 0.0106(5)
O1 0.088(4) 0.123(4) 0.086(3) -0.008(3) 0.000(3) 0.007(3)
O2 0.118(4) 0.110(4) 0.127(5) -0.004(4) 0.026(4) -0.010(3)
O3 0.133(5) 0.106(5) 0.155(5) 0.012(4) 0.037(4) -0.019(4)
O4 0.105(6) 0.078(5) 0.124(7) -0.009(4) -0.005(5) 0.014(5)
N1 0.076(4) 0.061(5) 0.105(4) 0.011(3) -0.002(3) 0.020(3)
N2 0.074(5) 0.064(4) 0.118(4) 0.018(4) 0.012(4) 0.006(4)
N3 0.093(5) 0.081(4) 0.102(5) -0.004(4) -0.003(5) 0.005(4)
N4 0.079(4) 0.086(6) 0.079(4) -0.011(3) -0.003(6) 0.011(3)
N5 0.087(4) 0.088(5) 0.112(5) 0.005(4) 0.012(4) 0.018(4)
N6 0.095(6) 0.108(6) 0.108(6) -0.005(7) 0.032(5) 0.014(4)
N7 0.099(5) 0.123(7) 0.095(6) 0.023(6) 0.038(4) 0.027(5)
N8 0.101(5) 0.090(5) 0.123(5) 0.043(4) 0.044(4) 0.021(4)
N9 0.096(5) 0.126(6) 0.117(5) 0.019(4) 0.020(5) 0.000(4)
N10 0.094(8) 0.064(14) 0.094(8) -0.013(5) 0.022(10) 0.013(5)
N11 0.092(4) 0.114(4) 0.095(4) 0.015(4) 0.028(4) 0.031(3)
N12 0.085(4) 0.117(4) 0.086(4) 0.014(3) 0.028(4) 0.020(4)
N13 0.093(4) 0.078(5) 0.093(5) -0.011(4) 0.034(4) 0.016(3)
N14 0.092(5) 0.090(5) 0.090(4) 0.008(4) 0.031(4) -0.002(3)
N15 0.083(5) 0.095(4) 0.081(5) 0.001(3) 0.023(5) 0.004(4)
C1 0.046(6) 0.097(10) 0.082(7) 0.000 0.002(5) 0.000
C2 0.074(5) 0.102(6) 0.116(5) -0.002(4) -0.032(4) 0.000(4)
C3 0.132(8) 0.128(8) 0.200(10) -0.002(7) -0.089(8) 0.004(7)
C4 0.210(10) 0.153(9) 0.264(12) 0.027(7) -0.153(10) 0.006(7)
C5 0.076(4) 0.076(4) 0.088(7) 0.019(4) 0.019(4) -0.005(7)
C6 0.081(6) 0.068(5) 0.127(6) 0.018(4) 0.007(4) 0.004(4)
C7 0.111(8) 0.079(6) 0.228(10) 0.049(7) 0.029(7) 0.021(5)
C8 0.117(7) 0.127(7) 0.305(13) 0.084(7) 0.086(8) 0.027(6)
C9 0.115(6) 0.147(6) 0.094(6) -0.026(5) 0.026(5) 0.032(5)
C10 0.079(4) 0.055(6) 0.079(4) -0.003(3) 0.007(7) 0.003(3)
C11 0.152(8) 0.094(7) 0.103(6) -0.005(5) 0.030(6) -0.011(5)
C12 0.080(6) 0.066(7) 0.106(8) -0.018(8) 0.001(6) 0.027(5)
C13 0.168(9) 0.097(7) 0.123(8) -0.028(7) 0.025(7) 0.000(6)
C14 0.091(5) 0.091(5) 0.109(8) 0.019(5) 0.019(5) 0.022(8)
C15 0.109(6) 0.122(6) 0.161(7) 0.036(5) 0.062(5) 0.029(5)
C16 0.176(8) 0.166(9) 0.294(13) 0.106(9) 0.129(9) 0.067(7)
C17 0.252(12) 0.238(11) 0.393(18) 0.180(12) 0.198(13) 0.100(10)
C19B 0.069(5) 0.070(7) 0.069(5) -0.020(4) 0.033(6) 0.020(4)
C18B 0.152(10) 0.057(7) 0.173(11) 0.013(6) -0.008(8) -0.019(6)
C20 0.084(5) 0.113(6) 0.086(5) 0.019(4) 0.025(4) 0.020(4)
C21 0.102(5) 0.140(6) 0.107(5) 0.018(5) 0.025(4) 0.042(5)
C22 0.144(7) 0.246(11) 0.132(7) -0.008(7) -0.010(6) 0.103(8)
C23 0.201(11) 0.339(16) 0.148(9) -0.041(9) -0.048(8) 0.144(11)
C24 0.180(10) 0.337(16) 0.137(8) -0.050(9) -0.042(7) 0.131(10)
C25 0.152(8) 0.257(11) 0.107(6) -0.038(7) -0.016(6) 0.089(8)
C26 0.105(5) 0.131(6) 0.096(5) 0.013(4) 0.021(4) 0.035(5)
C27 0.071(7) 0.118(11) 0.059(7) 0.000 0.024(5) 0.000
C28 0.099(5) 0.127(7) 0.080(5) 0.009(5) 0.053(5) -0.005(4)
C29 0.170(8) 0.123(7) 0.099(7) -0.006(6) 0.091(6) 0.012(6)
C30 0.224(10) 0.144(8) 0.121(7) -0.014(6) 0.115(7) -0.007(6)
C31 0.089(5) 0.080(7) 0.089(5) 0.002(4) 0.040(6) -0.002(4)
C32 0.121(6) 0.089(5) 0.106(5) 0.008(4) 0.023(5) 0.001(4)
C33 0.110(11) 0.086(9) 0.125(11) 0.012(7) -0.017(9) -0.024(8)
C34 0.164(15) 0.107(12) 0.196(16) 0.068(11) -0.050(13) -0.021(11)
C35 0.076(4) 0.099(8) 0.076(4) 0.000(4) 0.023(8) 0.000(4)
C36 0.068(4) 0.103(5) 0.090(5) 0.019(4) 0.024(5) 0.010(4)
C37 0.090(8) 0.149(12) 0.095(9) 0.026(8) 0.022(8) -0.001(8)
C38 0.086(9) 0.180(13) 0.113(9) 0.014(8) 0.006(8) 0.004(8)
C18A 0.152(10) 0.057(7) 0.173(11) 0.013(6) -0.008(8) -0.019(6)
C19A 0.069(5) 0.070(7) 0.069(5) -0.020(4) 0.033(6) 0.020(4)

loop_
_atom_type_symbol
_atom_type_description
_atom_type_scat_dispersion_real
_atom_type_scat_dispersion_imag
_atom_type_scat_source
C C 0.0050 0.0020 'Calculated using XDISP in WinGX (Farrugia, 1999)'
H H 0.0000 0.0000 'Calculated using XDISP in WinGX (Farrugia, 1999)'
N N 0.0090 0.0050 'Calculated using XDISP in WinGX (Farrugia, 1999)'
O O 0.0160 0.0090 'Calculated using XDISP in WinGX (Farrugia, 1999)'
Zn Zn 0.1740 1.9090 'Calculated using XDISP in WinGX (Farrugia, 1999)'

loop_
_geom_angle_atom_site_label_1
_geom_angle_atom_site_label_2
_geom_angle_atom_site_label_3
_geom_angle
_geom_angle_site_symmetry_1
_geom_angle_site_symmetry_3
N1 Zn1 N3 112.4(2) . .
N1 Zn1 N5 105.3(3) . .
N2 Zn1 N1 105.0(2) . .
N2 Zn1 N3 103.9(3) . .
N2 Zn1 N5 111.4(2) . .
N5 Zn1 N3 118.2(3) . .
N8 Zn2 N7 113.3(3) . .
N8 Zn2 N9 105.7(3) . .
N8 Zn2 N11 107.6(3) . .
N9 Zn2 N7 121.2(3) . .
N11 Zn2 N7 99.6(4) . .
N11 Zn2 N9 108.5(3) . .
N12 Zn3 N13 113.3(2) . .
N12 Zn3 N14 104.1(2) . .
N13 Zn3 N14 108.1(2) . .
N15 Zn3 N12 114.5(2) . .
N15 Zn3 N13 108.3(3) . .
N15 Zn3 N14 108.2(3) . .
C1 N1 Zn1 125.5(5) . .
C1 N1 C2 104.4(7) . .
C2 N1 Zn1 129.9(4) . .
C5 N2 Zn1 126.9(5) . .
C5 N2 C6 105.2(7) . .
C6 N2 Zn1 127.9(4) . .
C9 N3 Zn1 124.9(5) . .
C10 N3 Zn1 131.9(6) . .
C10 N3 C9 102.7(8) . .
O1 N4 O1 126.8(10) . 165
O1 N4 C10 116.6(5) 165 .
O1 N4 C10 116.6(5) . .
C11 N5 Zn1 122.9(8) . .
C12 N5 Zn1 132.9(8) . .
C12 N5 C11 103.9(8) . .
O2 N6 C12 117.4(9) . .
O3 N6 O2 123.7(9) . .
O3 N6 C12 119.0(9) . .
C12 N7 Zn2 127.7(9) . .
C12 N7 C13 103.4(8) . .
C13 N7 Zn2 128.4(8) . .
C14 N8 Zn2 127.1(6) . .
C14 N8 C15 104.2(8) . .
C15 N8 Zn2 128.6(5) . .
C19B N9 Zn2 135.5(11) . .
C19B N9 C18B 100.3(17) . .
C18B N9 Zn2 121.8(11) . .
C18A N9 Zn2 123.3(6) . .
C19A N9 Zn2 132.7(7) . .
C19A N9 C18A 102.7(10) . .
O4 N10 O4 124.3(15) 165 .
O4 N10 C19A 117.9(8) 165 .
O4 N10 C19A 117.9(8) . .
C20 N11 Zn2 123.4(6) . .
C20 N11 C21 103.4(7) . .
C21 N11 Zn2 130.9(5) . .
C20 N12 Zn3 118.7(6) . .
C20 N12 C26 105.3(7) . .
C26 N12 Zn3 135.3(6) . .
C27 N13 Zn3 124.4(5) . .
C27 N13 C28 103.7(7) . .
C28 N13 Zn3 131.4(4) . .
C31 N14 Zn3 129.7(6) . .
C31 N14 C32 101.4(9) . .
C32 N14 Zn3 128.8(5) . .
C35 N15 Zn3 124.5(6) . .
C35 N15 C36 104.5(8) . .
C36 N15 Zn3 130.3(5) . .
N1 C1 N1 114.9(9) 103 .
N1 C1 H1 122.5 . .
N1 C1 H1 122.5 103 .
N1 C2 C2 108.2(4) . 103
C3 C2 N1 129.4(7) . .
C3 C2 C2 122.5(5) . 103
C2 C3 H3 122.0 . .
C2 C3 C4 116.0(9) . .
C4 C3 H3 122.0 . .
C3 C4 C4 121.6(6) . 103
C3 C4 H4 119.2 . .
C4 C4 H4 119.2 103 .
N2 C5 N2 114.4(9) . 104
N2 C5 H5 122.8 . .
N2 C5 H5 122.8 104 .
N2 C6 C6 107.6(4) . 104
C7 C6 N2 131.9(7) . .
C7 C6 C6 120.3(5) . 104
C6 C7 H7 121.0 . .
C6 C7 C8 118.1(8) . .
C8 C7 H7 121.0 . .
C7 C8 H8 119.2 . .
C8 C8 C7 121.6(5) 104 .
C8 C8 H8 119.2 104 .
N3 C9 H9 125.5 . .
C9 C9 N3 109.0(4) 165 .
C9 C9 H9 125.5 165 .
N3 C10 N3 116.6(11) . 165
N3 C10 N4 121.7(5) . .
N3 C10 N4 121.7(5) 165 .
N5 C11 H11 125.5 . .
N5 C11 C13 108.9(8) . .
C13 C11 H11 125.5 . .
N5 C12 N6 121.2(11) . .
N7 C12 N5 115.4(8) . .
N7 C12 N6 123.4(11) . .
N7 C13 H13 125.8 . .
C11 C13 N7 108.4(8) . .
C11 C13 H13 125.8 . .
N8 C14 N8 116.0(10) . 104
N8 C14 H14 122.0 . .
N8 C14 H14 122.0 104 .
N8 C15 C15 107.9(4) . 104
N8 C15 C16 131.8(8) . .
C16 C15 C15 120.4(5) . 104
C15 C16 H16 120.5 . .
C15 C16 C17 119.1(9) . .
C17 C16 H16 120.5 . .
C16 C17 H17 119.7 . .
C17 C17 C16 120.5(6) 104 .
C17 C17 H17 119.7 104 .
N9 C19B N9 122(2) 165 .
N9 C19B H19B 118.9 165 .
N9 C19B H19B 118.9 . .
N9 C18B H18B 124.9 . .
C18B C18B N9 108.3(11) 165 .
C18B C18B H18B 126.8 165 .
N11 C20 H20 122.6 . .
N12 C20 N11 114.7(7) . .
N12 C20 H20 122.6 . .
N11 C21 H21 125.4 . .
N11 C21 C22 131.4(9) . .
N11 C21 C26 109.3(8) . .
C26 C21 H21 125.4 . .
C26 C21 C22 119.3(9) . .
C21 C22 H22 121.0 . .
C23 C22 C21 118.1(11) . .
C23 C22 H22 121.0 . .
C22 C23 H23 118.4 . .
C22 C23 C24 123.3(12) . .
C24 C23 H23 118.4 . .
C23 C24 H24 120.0 . .
C25 C24 C23 119.9(11) . .
C25 C24 H24 120.0 . .
C24 C25 H25 120.7 . .
C24 C25 C26 118.5(10) . .
C26 C25 H25 120.7 . .
N12 C26 C21 107.3(8) . .
N12 C26 C25 131.9(8) . .
N12 C26 H26 126.4 . .
C21 C26 C25 120.8(9) . .
C21 C26 H26 126.4 . .
N13 C27 N13 117.3(9) . 103
N13 C27 H27 121.3 . .
N13 C27 H27 121.3 103 .
N13 C28 C28 107.7(4) . 103
C29 C28 N13 130.3(7) . .
C29 C28 C28 122.1(5) . 103
C28 C29 H29 122.1 . .
C28 C29 C30 115.8(8) . .
C30 C29 H29 122.1 . .
C29 C30 C30 122.2(5) . 103
C29 C30 H30 118.9 . .
C30 C30 H30 118.9 103 .
N14 C31 N14 118.1(11) 165 .
N14 C31 H31 121.0 . .
N14 C31 H31 121.0 165 .
N14 C32 C32 109.6(4) . 165
N14 C32 H32 125.2 . .
N14 C32 C33 126.6(10) . .
C32 C32 H32 125.2 165 .
C32 C32 C33 123.3(7) 165 .
C32 C33 H33 123.3 . .
C34 C33 C32 113.5(14) . .
C34 C33 H33 123.3 . .
C33 C34 C34 123.1(10) . 165
C33 C34 H34 118.4 . .
C34 C34 H34 118.4 165 .
N15 C35 N15 115.7(11) . 114
N15 C35 H35 122.2 114 .
N15 C35 H35 122.2 . .
N15 C36 C36 107.7(4) . 114
N15 C36 H36 126.2 . .
N15 C36 C37 133.0(9) . .
C36 C36 H36 126.2 114 .
C36 C36 C37 119.3(7) 114 .
C36 C37 H37 119.9 . .
C38 C37 C36 120.1(14) . .
C38 C37 H37 119.9 . .
C37 C38 H38 107.2 . .
N9 C18A H18A 125.3 . .
C18A C18A N9 109.5(5) 165 .
C18A C18A H18A 125.3 165 .
N9 C19A N9 115.6(15) 165 .
N9 C19A N10 122.2(7) . .
N9 C19A N10 122.2(7) 165 .

loop_
_geom_bond_atom_site_label_1
_geom_bond_atom_site_label_2
_geom_bond_distance
_geom_bond_site_symmetry_2
Zn1 N1 1.982(5) .
Zn1 N2 1.979(6) .
Zn1 N3 2.013(6) .
Zn1 N5 2.010(7) .
Zn2 N7 2.001(7) .
Zn2 N8 1.947(6) .
Zn2 N9 1.985(7) .
Zn2 N11 1.959(6) .
Zn3 N12 1.972(6) .
Zn3 N13 1.972(6) .
Zn3 N14 1.985(7) .
Zn3 N15 1.966(6) .
O1 N4 1.209(5) .
O2 N6 1.243(7) .
O3 N6 1.217(8) .
O4 N10 1.211(8) .
N1 C1 1.343(6) .
N1 C2 1.384(9) .
N2 C5 1.336(6) .
N2 C6 1.390(9) .
N3 C9 1.391(8) .
N3 C10 1.303(7) .
N4 O1 1.209(5) 165
N4 C10 1.448(13) .
N5 C11 1.357(8) .
N5 C12 1.349(9) .
N6 C12 1.419(10) .
N7 C12 1.313(9) .
N7 C13 1.394(9) .
N8 C14 1.326(7) .
N8 C15 1.353(9) .
N9 C19B 1.288(13) .
N9 C18B 1.384(15) .
N9 C18A 1.412(9) .
N9 C19A 1.332(9) .
N10 O4 1.211(8) 165
N10 C19A 1.386(19) .
N11 C20 1.346(8) .
N11 C21 1.393(9) .
N12 C20 1.341(8) .
N12 C26 1.382(9) .
N13 C27 1.327(6) .
N13 C28 1.401(9) .
N14 C31 1.332(6) .
N14 C32 1.368(8) .
N15 C35 1.315(7) .
N15 C36 1.372(8) .
C1 N1 1.343(6) 103
C1 H1 0.9500 .
C2 C2 1.402(14) 103
C2 C3 1.345(10) .
C3 H3 0.9500 .
C3 C4 1.351(11) .
C4 C4 1.43(2) 103
C4 H4 0.9500 .
C5 N2 1.336(6) 104
C5 H5 0.9500 .
C6 C6 1.405(13) 104
C6 C7 1.383(10) .
C7 H7 0.9500 .
C7 C8 1.392(10) .
C8 C8 1.344(15) 104
C8 H8 0.9500 .
C9 C9 1.310(13) 165
C9 H9 0.9500 .
C10 N3 1.303(7) 165
C11 H11 0.9500 .
C11 C13 1.368(10) .
C13 H13 0.9500 .
C14 N8 1.326(7) 104
C14 H14 0.9500 .
C15 C15 1.419(15) 104
C15 C16 1.373(11) .
C16 H16 0.9500 .
C16 C17 1.400(12) .
C17 C17 1.38(2) 104
C17 H17 0.9500 .
C19B N9 1.288(13) 165
C19B H19B 0.9491 .
C18B C18B 1.38(5) 165
C18B H18B 0.9499 .
C20 H20 0.9500 .
C21 H21 0.9500 .
C21 C22 1.396(12) .
C21 C26 1.394(10) .
C22 H22 0.9500 .
C22 C23 1.344(13) .
C23 H23 0.9500 .
C23 C24 1.379(15) .
C24 H24 0.9500 .
C24 C25 1.355(12) .
C25 H25 0.9500 .
C25 C26 1.399(12) .
C26 H26 0.9500 .
C27 N13 1.327(6) 103
C27 H27 0.9500 .
C28 C28 1.416(14) 103
C28 C29 1.352(10) .
C29 H29 0.9500 .
C29 C30 1.360(10) .
C30 C30 1.403(16) 103
C30 H30 0.9500 .
C31 N14 1.332(6) 165
C31 H31 0.9500 .
C32 C32 1.368(15) 165
C32 H32 0.9500 .
C32 C33 1.402(15) .
C33 H33 0.9500 .
C33 C34 1.355(18) .
C34 C34 1.43(3) 165
C34 H34 0.9500 .
C35 N15 1.315(7) 114
C35 H35 0.9500 .
C36 C36 1.393(12) 114
C36 H36 0.9500 .
C36 C37 1.432(16) .
C37 H37 0.9500 .
C37 C38 1.362(18) .
C38 H38 0.9791 .
C18A C18A 1.31(2) 165
C18A H18A 0.9500 .
C19A N9 1.332(9) 165

loop_
_geom_torsion_atom_site_label_1
_geom_torsion_atom_site_label_2
_geom_torsion_atom_site_label_3
_geom_torsion_atom_site_label_4
_geom_torsion
_geom_torsion_site_symmetry_1
_geom_torsion_site_symmetry_4
Zn1 N1 C1 N1 175.3(3) . 103
Zn1 N1 C2 C2 -175.0(3) . 103
Zn1 N1 C2 C3 5.5(11) . .
Zn1 N2 C5 N2 179.8(3) . 104
Zn1 N2 C6 C6 179.6(3) . 104
Zn1 N2 C6 C7 3.1(11) . .
Zn1 N3 C9 C9 -172.5(3) . 165
Zn1 N3 C10 N3 171.8(3) . 165
Zn1 N3 C10 N4 -10.0(11) . .
Zn1 N5 C11 C13 -173.9(5) . .
Zn1 N5 C12 N6 -5.0(9) . .
Zn1 N5 C12 N7 173.6(4) . .
Zn2 N7 C12 N5 -172.1(4) . .
Zn2 N7 C12 N6 6.4(9) . .
Zn2 N7 C13 C11 172.5(5) . .
Zn2 N8 C14 N8 -175.7(4) . 104
Zn2 N8 C15 C15 176.0(4) . 104
Zn2 N8 C15 C16 -5.1(15) . .
Zn2 N9 C19B N9 169.7(8) . 165
Zn2 N9 C18B C18B -168.9(4) . 165
Zn2 N9 C18A C18A 169.3(3) . 165
Zn2 N9 C19A N9 -168.3(4) . 165
Zn2 N9 C19A N10 8.3(15) . .
Zn2 N11 C20 N12 166.2(4) . .
Zn2 N11 C21 C22 15.6(14) . .
Zn2 N11 C21 C26 -164.3(5) . .
Zn3 N12 C20 N11 -173.5(4) . .
Zn3 N12 C26 C21 170.5(5) . .
Zn3 N12 C26 C25 -7.3(14) . .
Zn3 N13 C27 N13 173.3(4) . 103
Zn3 N13 C28 C28 -172.1(3) . 103
Zn3 N13 C28 C29 8.7(11) . .
Zn3 N14 C31 N14 177.3(3) . 165
Zn3 N14 C32 C32 -177.6(3) . 165
Zn3 N14 C32 C33 10.3(12) . .
Zn3 N15 C35 N15 171.3(3) . 114
Zn3 N15 C36 C36 -170.5(3) . 114
Zn3 N15 C36 C37 8.0(13) . .
O1 N4 C10 N3 1.6(11) . .
O1 N4 C10 N3 -179.7(7) 165 .
O1 N4 C10 N3 179.7(7) . 165
O1 N4 C10 N3 -1.6(11) 165 165
O2 N6 C12 N5 -2.7(9) . .
O2 N6 C12 N7 178.9(6) . .
O3 N6 C12 N5 177.5(6) . .
O3 N6 C12 N7 -1.0(9) . .
O4 N10 C19A N9 178.8(10) . 165
O4 N10 C19A N9 2.4(16) . .
O4 N10 C19A N9 -2.4(16) 165 165
O4 N10 C19A N9 -178.8(10) 165 .
N1 C2 C3 C4 179.7(9) . .
N2 C6 C7 C8 175.4(8) . .
N5 C11 C13 N7 -1.0(9) . .
N8 C15 C16 C17 -179.9(12) . .
N11 C21 C22 C23 179.1(11) . .
N11 C21 C26 N12 0.9(8) . .
N11 C21 C26 C25 179.0(8) . .
N14 C32 C33 C34 173.7(12) . .
N15 C36 C37 C38 -178.0(11) . .
C1 N1 C2 C2 -0.1(5) . 103
C2 N1 C1 N1 0.1(9) . 103
C2 C2 C3 C4 0.3(12) 103 .
C2 C3 C4 C4 -0.3(12) . 103
C5 N2 C6 C6 0.7(6) . 104
C5 N2 C6 C7 -175.7(9) . .
C6 N2 C5 N2 -1.3(10) . 104
C6 C6 C7 C8 -0.7(11) 104 .
C6 C7 C8 C8 0.7(11) . 104
C9 N3 C10 N3 0.1(10) . 165
C9 N3 C10 N4 178.3(7) . .
C10 N3 C9 C9 -0.1(5) . 165
C11 N5 C12 N6 -178.8(6) . .
C11 N5 C12 N7 -0.3(7) . .
C12 N5 C11 C13 0.8(8) . .
C12 N7 C13 C11 0.8(8) . .
C13 N7 C12 N5 -0.4(7) . .
C13 N7 C12 N6 178.2(6) . .
C14 N8 C15 C15 -0.5(6) . 104
C14 N8 C15 C16 178.4(12) . .
C15 N8 C14 N8 0.8(11) . 104
C15 C15 C16 C17 -1.2(16) 104 .
C15 C16 C17 C17 1.2(16) . 104
C19B N9 C18B C18B -4.2(10) . 165
C18B N9 C19B N9 8.3(19) . 165
C20 N11 C21 C22 178.4(10) . .
C20 N11 C21 C26 -1.5(8) . .
C20 N12 C26 C21 0.2(8) . .
C20 N12 C26 C25 -177.7(10) . .
C21 N11 C20 N12 1.8(8) . .
C21 C22 C23 C24 3(2) . .
C22 C21 C26 N12 -179.1(8) . .
C22 C21 C26 C25 -1.0(13) . .
C22 C23 C24 C25 -3(3) . .
C23 C24 C25 C26 0(2) . .
C24 C25 C26 N12 178.8(10) . .
C24 C25 C26 C21 1.2(16) . .
C26 N12 C20 N11 -1.3(8) . .
C26 C21 C22 C23 -1.0(17) . .
C27 N13 C28 C28 -0.5(5) . 103
C28 N13 C27 N13 0.9(10) . 103
C28 C28 C29 C30 1.3(10) 103 .
C28 C29 C30 C30 -1.3(10) . 103
C31 N14 C32 C32 0.4(5) . 165
C31 N14 C32 C33 -171.7(10) . .
C32 N14 C31 N14 -0.7(10) . 165
C32 C32 C33 C34 2.7(17) 165 .
C32 C33 C34 C34 -2.7(17) . 165
C35 N15 C36 C36 -0.1(5) . 114
C35 N15 C36 C37 178.4(10) . .
C36 N15 C35 N15 0.2(10) . 114
C36 C36 C37 C38 0.4(16) 114 .
C18A N9 C19A N9 -1.3(12) . 165
C18A N9 C19A N10 175.3(10) . .
C19A N9 C18A C18A 0.8(7) . 165

loop_
_smtbx_masks_void_nr
_smtbx_masks_void_average_x
_smtbx_masks_void_average_y
_smtbx_masks_void_average_z
_smtbx_masks_void_volume
_smtbx_masks_void_count_electrons
1 -0.716 -0.141 -0.422 225077.0 23348.5
2 0.000 0.250 0.250 110.3 38.7
3 0.000 0.250 0.750 110.3 38.7
4 0.000 0.750 0.250 110.3 38.7
5 0.000 0.750 0.750 110.3 38.7
6 0.250 0.000 0.250 110.3 38.7
7 0.250 0.000 0.750 110.3 38.7
8 0.250 0.250 0.000 110.3 38.7
9 0.250 0.250 0.500 110.3 38.7
10 0.250 0.500 0.250 110.3 38.7
11 0.250 0.500 0.750 110.3 38.7
12 0.250 0.750 0.500 110.3 38.7
13 0.250 0.750 0.000 110.3 38.7
14 0.500 0.250 0.250 110.3 38.7
15 0.500 0.250 0.750 110.3 38.7
16 0.500 0.750 0.250 110.3 38.7
17 0.500 0.750 0.750 110.3 38.7
18 0.750 0.000 0.250 110.3 38.7
19 0.750 0.000 0.750 110.3 38.7
20 0.750 0.250 0.500 110.3 38.7
21 0.750 0.250 0.000 110.3 38.7
22 0.750 0.500 0.250 110.3 38.7
23 0.750 0.500 0.750 110.3 38.7
24 0.750 0.750 0.000 110.3 38.7
25 0.750 0.750 0.500 110.3 38.7
